data_1517622
loop_
_publ_author_name
'Jeffrey S. Ovens'
'Kimberley N. Truong'
'Daniel B. Leznoff'

_publ_section_title
;
 Targeting [AuCl2(CN)2]- units as halophilic building blocks in
 coordination polymers
;
_journal_name_full
;
Inorganica Chimica Acta
;
_journal_page_first 127
_journal_page_last 135
_journal_volume 403
_journal_year 2013
_chemical_formula_moiety 'C18 H36 Au1 Cl2 N3'
_chemical_formula_sum 'C18 H36 Au Cl2 N3'
_chemical_formula_weight 562.38
_chemical_name_systematic ?
_space_group_IT_number 14
_symmetry_cell_setting monoclinic
_symmetry_space_group_name_Hall '-P 2yn'
_symmetry_space_group_name_H-M 'P 1 21/n 1'
_atom_sites_solution_hydrogens geom
_atom_sites_solution_primary direct
_cell_angle_alpha 90
_cell_angle_beta 109.062(2)
_cell_angle_gamma 90
_cell_formula_units_Z 4
_cell_length_a 14.672(2)
_cell_length_b 8.9189(14)
_cell_length_c 19.432(3)
_cell_measurement_reflns_used 7017
_cell_measurement_temperature 296(2)
_cell_measurement_theta_max 23.56
_cell_measurement_theta_min 2.22
_cell_volume 2403.4(6)
_computing_cell_refinement 'Bruker SAINT'
_computing_data_collection 'Bruker APEX2'
_computing_data_reduction 'Bruker SAINT'
_computing_structure_solution
; 
 SIR92 (Altomare et al, 1994)
 CRYSTALS (Watkin, 1988) 
;
_diffrn_ambient_temperature 296(2)
_diffrn_measured_fraction_theta_full 0.999
_diffrn_measured_fraction_theta_max 0.951
_diffrn_measurement_device_type 'Bruker APEX-II CCD'
_diffrn_measurement_method '\w scans'
_diffrn_radiation_monochromator graphite
_diffrn_radiation_type 'Mo K\a'
_diffrn_radiation_wavelength 0.71073
_diffrn_reflns_av_R_equivalents 0.058
_diffrn_reflns_limit_h_max 19
_diffrn_reflns_limit_h_min -18
_diffrn_reflns_limit_k_max 11
_diffrn_reflns_limit_k_min -11
_diffrn_reflns_limit_l_max 24
_diffrn_reflns_limit_l_min -25
_diffrn_reflns_number 27572
_diffrn_reflns_theta_full 27.125
_diffrn_reflns_theta_max 28.552
_diffrn_reflns_theta_min 1.524
_exptl_absorpt_coefficient_mu 6.348
_exptl_absorpt_correction_T_max 0.7457
_exptl_absorpt_correction_T_min 0.5972
_exptl_absorpt_correction_type multi-scan
_exptl_crystal_colour colourless
_exptl_crystal_density_diffrn 1.554
_exptl_crystal_description block
_exptl_crystal_F_000 1112
_exptl_crystal_size_max 0.230
_exptl_crystal_size_mid 0.087
_exptl_crystal_size_min 0.055
_refine_diff_density_max 0.69
_refine_diff_density_min -0.49
_refine_ls_extinction_method None
_refine_ls_goodness_of_fit_ref 1.1218
_refine_ls_matrix_type full
_refine_ls_number_parameters 233
_refine_ls_number_reflns 2737
_refine_ls_number_restraints 0
_refine_ls_R_factor_all 0.1063
_refine_ls_R_factor_gt 0.0369
_refine_ls_shift/su_max 0.0009805
_refine_ls_structure_factor_coef F
_refine_ls_weighting_details
;
 Method= Modified Sheldrick 
 w=1/[\s^2^(F) + ( 0.02P)^2^ + 0.00P] 
 ,where P=(max(Fo,0) + 2Fc)/3
;
_refine_ls_weighting_scheme calc
_refine_ls_wR_factor_all 0.0633
_refine_ls_wR_factor_gt 0.0324
_refine_ls_wR_factor_ref 0.0307
_reflns_limit_h_max 18
_reflns_limit_h_min -19
_reflns_limit_k_max 11
_reflns_limit_k_min 0
_reflns_limit_l_max 25
_reflns_limit_l_min 0
_reflns_number_gt 2927
_reflns_number_total 5811
_reflns_threshold_expression I>2.0\s(I)
_cod_data_source_file ICA-2013-403-127-135-1.cif
_cod_data_source_block NBu4_Au3Cl-1
_cod_depositor_comments
;
The following automatic conversions were performed:

'_exptl_absorpt_correction_type' value 'Multi-scan' changed to
'multi-scan' according to the built-in table from CIF Core dictionary
named 'cif_core.dic' version 2.4.1 from 2010-06-29.

Automatic conversion script
Id: cif_fix_values 2281 2013-09-26 08:29:07Z andrius 
;
_cod_original_formula_sum 'C18 H36 Au1 Cl2 N3'
_cod_database_code 1517622

loop_
_symmetry_equiv_pos_as_xyz
x,y,z
-x,-y,-z
-x+1/2,y+1/2,-z+1/2
x+1/2,-y+1/2,z+1/2

loop_
_atom_site_label
_atom_site_type_symbol
_atom_site_fract_x
_atom_site_fract_y
_atom_site_fract_z
_atom_site_U_iso_or_equiv
_atom_site_occupancy
_atom_site_adp_type
_atom_site_refinement_flags_posn
Au1 Au 0.504616(19) -0.12577(3) 0.729134(14) 0.0677 1.0000 Uani .
Cl1 Cl 0.65673(18) -0.1514(3) 0.81020(13) 0.1329 1.0000 Uani .
Cl2 Cl 0.35371(15) -0.0985(2) 0.64590(12) 0.1037 1.0000 Uani .
N1 N 0.5606(5) -0.3327(9) 0.6254(4) 0.1073 1.0000 Uani .
N2 N 0.4481(7) 0.0640(11) 0.8345(6) 0.1361 1.0000 Uani .
N3 N 0.2950(3) 0.3824(5) 0.5468(2) 0.0517 1.0000 Uani .
C1 C 0.5412(5) -0.2614(9) 0.6599(4) 0.0691 1.0000 Uani .
C2 C 0.4660(7) 0.0093(11) 0.7996(5) 0.0870 1.0000 Uani .
C11 C 0.2902(4) 0.3558(7) 0.6227(3) 0.0565 1.0000 Uani .
C12 C 0.3444(5) 0.4671(8) 0.6804(3) 0.0683 1.0000 Uani .
C13 C 0.3312(6) 0.4310(9) 0.7526(4) 0.0880 1.0000 Uani .
C14 C 0.3792(6) 0.5405(10) 0.8116(4) 0.1043 1.0000 Uani .
C21 C 0.3978(4) 0.3769(7) 0.5462(3) 0.0551 1.0000 Uani .
C22 C 0.4549(4) 0.2361(7) 0.5747(4) 0.0682 1.0000 Uani .
C23 C 0.5559(5) 0.2506(8) 0.5706(4) 0.0812 1.0000 Uani .
C24 C 0.6161(5) 0.1135(10) 0.5952(6) 0.1190 1.0000 Uani .
C31 C 0.2328(4) 0.2619(6) 0.4988(3) 0.0565 1.0000 Uani .
C32 C 0.2241(5) 0.2655(8) 0.4196(3) 0.0675 1.0000 Uani .
C33 C 0.1571(5) 0.1436(8) 0.3784(4) 0.0803 1.0000 Uani .
C34 C 0.1471(6) 0.1409(10) 0.2979(4) 0.1162 1.0000 Uani .
C41 C 0.2578(4) 0.5381(6) 0.5194(3) 0.0566 1.0000 Uani .
C42 C 0.1551(4) 0.5716(7) 0.5141(4) 0.0658 1.0000 Uani .
C43 C 0.1332(6) 0.7385(8) 0.4958(4) 0.0870 1.0000 Uani .
C44 C 0.0313(6) 0.7747(9) 0.4883(5) 0.1093 1.0000 Uani .
H111 H 0.3151 0.2563 0.6381 0.048(11) 1.0000 Uiso R
H112 H 0.2226 0.3609 0.6191 0.048(11) 1.0000 Uiso R
H121 H 0.4126 0.4636 0.6860 0.093(17) 1.0000 Uiso R
H122 H 0.3195 0.5670 0.6660 0.093(17) 1.0000 Uiso R
H131 H 0.3584 0.3325 0.7677 0.14(3) 1.0000 Uiso R
H132 H 0.2628 0.4301 0.7458 0.14(3) 1.0000 Uiso R
H141 H 0.3705 0.5100 0.8564 0.132(18) 1.0000 Uiso R
H142 H 0.4467 0.5440 0.8174 0.132(18) 1.0000 Uiso R
H143 H 0.3510 0.6375 0.7979 0.132(18) 1.0000 Uiso R
H211 H 0.4325 0.4600 0.5755 0.058(12) 1.0000 Uiso R
H212 H 0.3956 0.3898 0.4960 0.058(12) 1.0000 Uiso R
H221 H 0.4588 0.2203 0.6250 0.061(12) 1.0000 Uiso R
H222 H 0.4231 0.1517 0.5451 0.061(12) 1.0000 Uiso R
H231 H 0.5867 0.3327 0.6021 0.12(2) 1.0000 Uiso R
H232 H 0.5516 0.2727 0.5207 0.12(2) 1.0000 Uiso R
H241 H 0.6769 0.1244 0.5869 0.22(3) 1.0000 Uiso R
H242 H 0.6265 0.0992 0.6461 0.22(3) 1.0000 Uiso R
H243 H 0.5817 0.0292 0.5682 0.22(3) 1.0000 Uiso R
H311 H 0.2597 0.1659 0.5186 0.051(11) 1.0000 Uiso R
H312 H 0.1682 0.2724 0.5015 0.051(11) 1.0000 Uiso R
H321 H 0.2873 0.2499 0.4153 0.085(15) 1.0000 Uiso R
H322 H 0.2001 0.3633 0.3998 0.085(15) 1.0000 Uiso R
H331 H 0.1826 0.0473 0.3995 0.103(19) 1.0000 Uiso R
H332 H 0.0936 0.1597 0.3828 0.104(19) 1.0000 Uiso R
H341 H 0.1021 0.0647 0.2736 0.15(2) 1.0000 Uiso R
H342 H 0.2089 0.1207 0.2928 0.15(2) 1.0000 Uiso R
H343 H 0.1240 0.2372 0.2773 0.15(2) 1.0000 Uiso R
H411 H 0.2989 0.6104 0.5525 0.059(12) 1.0000 Uiso R
H412 H 0.2628 0.5501 0.4713 0.059(12) 1.0000 Uiso R
H421 H 0.1458 0.5497 0.5602 0.069(14) 1.0000 Uiso R
H422 H 0.1117 0.5102 0.4762 0.070(14) 1.0000 Uiso R
H431 H 0.1760 0.7994 0.5342 0.15(3) 1.0000 Uiso R
H432 H 0.1444 0.7591 0.4501 0.15(3) 1.0000 Uiso R
H441 H 0.0188 0.8782 0.4750 0.123(17) 1.0000 Uiso R
H442 H 0.0210 0.7563 0.5341 0.123(17) 1.0000 Uiso R
H443 H -0.0109 0.7120 0.4511 0.123(17) 1.0000 Uiso R

loop_
_atom_site_aniso_label
_atom_site_aniso_U_11
_atom_site_aniso_U_22
_atom_site_aniso_U_33
_atom_site_aniso_U_23
_atom_site_aniso_U_13
_atom_site_aniso_U_12
Au1 0.0800(2) 0.06376(17) 0.06271(17) -0.00339(16) 0.02791(13) -0.01068(17)
Cl1 0.1147(18) 0.168(3) 0.1038(17) -0.0319(17) 0.0193(14) 0.0151(19)
Cl2 0.0990(15) 0.0975(17) 0.1069(16) 0.0059(13) 0.0233(12) -0.0106(13)
N1 0.095(5) 0.113(7) 0.127(7) -0.017(5) 0.053(5) -0.028(5)
N2 0.134(8) 0.130(8) 0.148(9) -0.007(6) 0.052(7) -0.001(6)
N3 0.049(3) 0.051(3) 0.056(3) -0.001(3) 0.018(2) -0.003(3)
C1 0.062(5) 0.081(6) 0.072(5) -0.015(4) 0.033(4) -0.016(4)
C2 0.090(7) 0.092(7) 0.083(7) -0.028(5) 0.035(5) -0.009(5)
C11 0.048(4) 0.064(4) 0.059(4) 0.013(4) 0.020(3) 0.000(4)
C12 0.066(5) 0.080(5) 0.060(5) 0.006(4) 0.023(4) -0.001(4)
C13 0.106(6) 0.096(6) 0.065(5) -0.001(4) 0.032(5) -0.009(5)
C14 0.116(7) 0.130(7) 0.068(5) -0.016(5) 0.031(5) -0.011(6)
C21 0.045(3) 0.060(4) 0.066(4) -0.006(4) 0.027(3) -0.008(4)
C22 0.058(5) 0.062(4) 0.087(5) 0.003(4) 0.027(4) 0.004(4)
C23 0.059(5) 0.076(5) 0.113(7) 0.018(5) 0.035(5) 0.008(4)
C24 0.074(5) 0.097(7) 0.184(10) 0.011(7) 0.039(6) 0.016(5)
C31 0.040(4) 0.061(4) 0.066(4) -0.001(4) 0.014(3) -0.001(3)
C32 0.058(4) 0.075(5) 0.067(5) -0.005(4) 0.017(4) -0.010(4)
C33 0.062(5) 0.089(6) 0.085(5) -0.021(5) 0.016(4) -0.001(5)
C34 0.116(7) 0.135(8) 0.090(6) -0.041(6) 0.023(5) -0.012(6)
C41 0.063(4) 0.046(4) 0.061(4) 0.003(3) 0.020(3) 0.001(3)
C42 0.053(4) 0.070(5) 0.075(5) 0.008(3) 0.021(4) 0.010(3)
C43 0.084(6) 0.070(5) 0.100(7) 0.011(4) 0.021(5) 0.025(4)
C44 0.101(7) 0.089(6) 0.131(8) 0.021(6) 0.028(6) 0.033(5)

loop_
_atom_type_symbol
_atom_type_scat_dispersion_real
_atom_type_scat_dispersion_imag
_atom_type_scat_Cromer_Mann_a1
_atom_type_scat_Cromer_Mann_b1
_atom_type_scat_Cromer_Mann_a2
_atom_type_scat_Cromer_Mann_b2
_atom_type_scat_Cromer_Mann_a3
_atom_type_scat_Cromer_Mann_b3
_atom_type_scat_Cromer_Mann_a4
_atom_type_scat_Cromer_Mann_b4
_atom_type_scat_Cromer_Mann_c
_atom_type_scat_source
C 0.0033 0.0016 2.3100 20.8439 1.0200 10.2075 1.5886 0.5687 0.8650 51.6512 0.2156 'International Tables Vol C 4.2.6.8 and 6.1.1.4'
H 0.0000 0.0000 0.4930 10.5109 0.3229 26.1257 0.1402 3.1424 0.0408 57.7998 0.0030 'International Tables Vol C 4.2.6.8 and 6.1.1.4'
N 0.0061 0.0033 12.2126 0.0057 3.1322 9.8933 2.0125 28.9975 1.1663 0.5826 -11.5290 'International Tables Vol C 4.2.6.8 and 6.1.1.4'
Cl 0.1484 0.1585 11.4604 0.0104 7.1964 1.1662 6.2556 18.5194 1.6455 47.7784 -9.5574 'International Tables Vol C 4.2.6.8 and 6.1.1.4'
Au -2.0133 8.8022 16.8819 0.4611 18.5913 8.6216 25.5582 1.4826 5.8600 36.3956 12.0658 'International Tables Vol C 4.2.6.8 and 6.1.1.4'

loop_
_geom_angle_atom_site_label_1
_geom_angle_atom_site_label_2
_geom_angle_atom_site_label_3
_geom_angle
_geom_angle_publ_flag
Cl1 Au1 Cl2 178.68(8) yes
Cl1 Au1 C1 89.2(2) yes
Cl2 Au1 C1 90.0(2) yes
Cl1 Au1 C2 91.1(3) yes
Cl2 Au1 C2 89.7(3) yes
C1 Au1 C2 179.1(4) yes
C11 N3 C21 111.5(4) yes
C11 N3 C31 106.0(4) yes
C21 N3 C31 111.9(4) yes
C11 N3 C41 111.0(5) yes
C21 N3 C41 105.7(4) yes
C31 N3 C41 110.8(4) yes
Au1 C1 N1 178.7(9) yes
Au1 C2 N2 174.9(13) yes
N3 C11 C12 115.9(5) yes
N3 C11 H111 108.1 no
C12 C11 H111 108.5 no
N3 C11 H112 107.1 no
C12 C11 H112 107.4 no
H111 C11 H112 109.8 no
C11 C12 C13 110.6(6) yes
C11 C12 H121 109.6 no
C13 C12 H121 109.2 no
C11 C12 H122 109.4 no
C13 C12 H122 108.2 no
H121 C12 H122 109.8 no
C12 C13 C14 113.6(7) yes
C12 C13 H131 108.0 no
C14 C13 H131 108.3 no
C12 C13 H132 108.4 no
C14 C13 H132 108.6 no
H131 C13 H132 109.9 no
C13 C14 H141 110.0 no
C13 C14 H142 108.7 no
H141 C14 H142 109.9 no
C13 C14 H143 108.9 no
H141 C14 H143 109.5 no
H142 C14 H143 109.9 no
N3 C21 C22 117.3(5) yes
N3 C21 H211 107.6 no
C22 C21 H211 107.3 no
N3 C21 H212 107.3 no
C22 C21 H212 107.5 no
H211 C21 H212 109.8 no
C21 C22 C23 110.1(5) yes
C21 C22 H221 109.5 no
C23 C22 H221 109.2 no
C21 C22 H222 109.0 no
C23 C22 H222 108.9 no
H221 C22 H222 110.1 no
C22 C23 C24 113.6(6) yes
C22 C23 H231 107.1 no
C24 C23 H231 108.2 no
C22 C23 H232 109.0 no
C24 C23 H232 108.9 no
H231 C23 H232 110.1 no
C23 C24 H241 110.4 no
C23 C24 H242 108.5 no
H241 C24 H242 110.0 no
C23 C24 H243 108.4 no
H241 C24 H243 109.8 no
H242 C24 H243 109.7 no
N3 C31 C32 116.5(5) yes
N3 C31 H311 107.3 no
C32 C31 H311 108.2 no
N3 C31 H312 107.5 no
C32 C31 H312 107.2 no
H311 C31 H312 110.0 no
C31 C32 C33 110.5(6) yes
C31 C32 H321 108.8 no
C33 C32 H321 109.1 no
C31 C32 H322 108.9 no
C33 C32 H322 110.3 no
H321 C32 H322 109.2 no
C32 C33 C34 112.5(7) yes
C32 C33 H331 108.5 no
C34 C33 H331 108.3 no
C32 C33 H332 108.9 no
C34 C33 H332 108.6 no
H331 C33 H332 109.9 no
C33 C34 H341 109.7 no
C33 C34 H342 109.4 no
H341 C34 H342 109.7 no
C33 C34 H343 108.5 no
H341 C34 H343 109.6 no
H342 C34 H343 109.9 no
N3 C41 C42 116.1(5) yes
N3 C41 H411 107.4 no
C42 C41 H411 107.7 no
N3 C41 H412 108.0 no
C42 C41 H412 107.6 no
H411 C41 H412 110.0 no
C41 C42 C43 109.6(6) yes
C41 C42 H421 109.7 no
C43 C42 H421 109.1 no
C41 C42 H422 109.5 no
C43 C42 H422 109.5 no
H421 C42 H422 109.5 no
C42 C43 C44 111.0(7) yes
C42 C43 H431 109.2 no
C44 C43 H431 109.3 no
C42 C43 H432 108.0 no
C44 C43 H432 109.5 no
H431 C43 H432 109.8 no
C43 C44 H441 109.3 no
C43 C44 H442 109.2 no
H441 C44 H442 109.8 no
C43 C44 H443 108.9 no
H441 C44 H443 109.7 no
H442 C44 H443 109.8 no

loop_
_geom_bond_atom_site_label_1
_geom_bond_atom_site_label_2
_geom_bond_distance
_geom_bond_publ_flag
Au1 Cl1 2.284(2) yes
Au1 Cl2 2.289(2) yes
Au1 C1 2.008(7) yes
Au1 C2 2.038(8) yes
N1 C1 1.030(8) yes
N2 C2 0.940(9) yes
N3 C11 1.517(7) yes
N3 C21 1.513(6) yes
N3 C31 1.518(7) yes
N3 C41 1.523(7) yes
C11 C12 1.514(8) yes
C11 H111 0.970 no
C11 H112 0.971 no
C12 C13 1.513(8) yes
C12 H121 0.971 no
C12 H122 0.969 no
C13 C14 1.495(9) yes
C13 H131 0.970 no
C13 H132 0.967 no
C14 H141 0.959 no
C14 H142 0.960 no
C14 H143 0.958 no
C21 C22 1.512(8) yes
C21 H211 0.971 no
C21 H212 0.971 no
C22 C23 1.515(8) yes
C22 H221 0.970 no
C22 H222 0.970 no
C23 C24 1.493(9) yes
C23 H231 0.967 no
C23 H232 0.971 no
C24 H241 0.961 no
C24 H242 0.960 no
C24 H243 0.961 no
C31 C32 1.504(8) yes
C31 H311 0.968 no
C31 H312 0.971 no
C32 C33 1.509(8) yes
C32 H321 0.967 no
C32 H322 0.972 no
C33 C34 1.523(10) yes
C33 H331 0.973 no
C33 H332 0.974 no
C34 H341 0.958 no
C34 H342 0.960 no
C34 H343 0.962 no
C41 C42 1.508(8) yes
C41 H411 0.970 no
C41 H412 0.966 no
C42 C43 1.540(9) yes
C42 H421 0.968 no
C42 H422 0.970 no
C43 C44 1.490(10) yes
C43 H431 0.970 no
C43 H432 0.971 no
C44 H441 0.960 no
C44 H442 0.962 no
C44 H443 0.962 no
